data_4314478
loop_
_publ_author_name
'Michael F. Primik'
'Gerhard M\"uhlgassner'
'Michael A. Jakupec'
'Olivier Zava'
'Paul J. Dyson'
'Vladimir B. Arion'
'Bernhard K. Keppler'

_publ_section_title
;
 Highly Cytotoxic Copper(II) Complexes with Modified Paullone Ligands
;
_journal_name_full 'Inorganic Chemistry'
_journal_page_first 302
_journal_page_last 311
_journal_paper_doi 10.1021/ic902042a
_journal_volume 49
_journal_year 2010
_chemical_formula_moiety 'C22 H16 Br N5, 2(C H4 O)'
_chemical_formula_sum 'C24 H24 Br N5 O2'
_chemical_formula_weight 494.39
_chemical_name_systematic
; 
N-(9-Bromo-7,12-dihydroindolo-[3,2-d][1]benzazepin-6(5H)-yliden)-N'-
(1-pyridin-2-yl-methylidene)-azine dimethanol solvate  
;
_space_group_IT_number 14
_symmetry_cell_setting monoclinic
_symmetry_space_group_name_Hall '-P 2ybc'
_symmetry_space_group_name_H-M 'P 1 21/c 1'
_atom_sites_solution_hydrogens geom
_atom_sites_solution_primary direct
_atom_sites_solution_secondary difmap
_audit_creation_method SHELXL-97
_cell_angle_alpha 90.00
_cell_angle_beta 97.995(2)
_cell_angle_gamma 90.00
_cell_formula_units_Z 4
_cell_length_a 12.3094(5)
_cell_length_b 11.1450(4)
_cell_length_c 17.0199(7)
_cell_measurement_reflns_used 1293
_cell_measurement_temperature 120(2)
_cell_measurement_theta_max 20.56
_cell_measurement_theta_min 2.41
_cell_volume 2312.24(16)
_computing_structure_refinement 'SHELXL-97 (Sheldrick, 1997)'
_computing_structure_solution 'SHELXS-97 (Sheldrick, 1990)'
_diffrn_ambient_temperature 120(2)
_diffrn_measured_fraction_theta_full 1.000
_diffrn_measured_fraction_theta_max 1.000
_diffrn_radiation_monochromator graphite
_diffrn_radiation_source 'fine-focus sealed tube'
_diffrn_radiation_type MoK\a
_diffrn_radiation_wavelength 0.71073
_diffrn_reflns_av_R_equivalents 0.0801
_diffrn_reflns_av_sigmaI/netI 0.0300
_diffrn_reflns_limit_h_max 14
_diffrn_reflns_limit_h_min -14
_diffrn_reflns_limit_k_max 13
_diffrn_reflns_limit_k_min -13
_diffrn_reflns_limit_l_max 20
_diffrn_reflns_limit_l_min -20
_diffrn_reflns_number 104909
_diffrn_reflns_theta_full 25.50
_diffrn_reflns_theta_max 25.50
_diffrn_reflns_theta_min 2.19
_exptl_absorpt_coefficient_mu 1.808
_exptl_absorpt_correction_T_max 0.8398
_exptl_absorpt_correction_T_min 0.7137
_exptl_absorpt_correction_type multi-scan
_exptl_absorpt_process_details SADABS
_exptl_crystal_colour yellow
_exptl_crystal_density_diffrn 1.420
_exptl_crystal_density_method 'not measured'
_exptl_crystal_description block
_exptl_crystal_F_000 1016
_exptl_crystal_size_max 0.20
_exptl_crystal_size_mid 0.18
_exptl_crystal_size_min 0.10
_refine_diff_density_max 0.641
_refine_diff_density_min -0.739
_refine_diff_density_rms 0.080
_refine_ls_extinction_method none
_refine_ls_goodness_of_fit_ref 1.060
_refine_ls_hydrogen_treatment constr
_refine_ls_matrix_type full
_refine_ls_number_parameters 292
_refine_ls_number_reflns 4304
_refine_ls_number_restraints 1
_refine_ls_restrained_S_all 1.059
_refine_ls_R_factor_all 0.0875
_refine_ls_R_factor_gt 0.0650
_refine_ls_shift/su_max 0.000
_refine_ls_shift/su_mean 0.000
_refine_ls_structure_factor_coef Fsqd
_refine_ls_weighting_details 'calc w=1/[\s^2^(Fo^2^)+(0.0899P)^2^+7.2173P] where P=(Fo^2^+2Fc^2^)/3'
_refine_ls_weighting_scheme calc
_refine_ls_wR_factor_gt 0.1837
_refine_ls_wR_factor_ref 0.1932
_reflns_number_gt 3320
_reflns_number_total 4304
_reflns_threshold_expression >2sigma(I)
_cod_data_source_file ic902042a_si_002_3.cif
_cod_data_source_block mipr033
_cod_database_code 4314478

loop_
_symmetry_equiv_pos_as_xyz
'x, y, z'
'-x, y+1/2, -z+1/2'
'-x, -y, -z'
'x, -y-1/2, z-1/2'

loop_
_atom_site_label
_atom_site_type_symbol
_atom_site_fract_x
_atom_site_fract_y
_atom_site_fract_z
_atom_site_U_iso_or_equiv
_atom_site_adp_type
_atom_site_occupancy
_atom_site_symmetry_multiplicity
_atom_site_calc_flag
_atom_site_refinement_flags
_atom_site_disorder_assembly
_atom_site_disorder_group
Br1 Br 1.08790(6) 0.59566(7) 0.13678(5) 0.0825(4) Uani 1 1 d . . .
N5 N 0.5147(3) 0.9387(3) 0.12107(19) 0.0221(7) Uani 1 1 d . . .
H5 H 0.4481 0.9156 0.1013 0.027 Uiso 1 1 calc R . .
N12 N 0.7579(3) 0.8389(3) 0.3095(2) 0.0242(7) Uani 1 1 d . . .
H12 H 0.7428 0.8361 0.3585 0.029 Uiso 1 1 calc R . .
N13 N 0.5788(3) 0.8489(3) 0.0108(2) 0.0255(8) Uani 1 1 d . . .
N14 N 0.4700(3) 0.8113(3) -0.0090(2) 0.0267(8) Uani 1 1 d . . .
N17 N 0.2635(3) 0.7194(4) -0.0623(2) 0.0368(9) Uani 1 1 d . . .
C1 C 0.6024(4) 1.0433(4) 0.3290(3) 0.0290(10) Uani 1 1 d . . .
H1 H 0.6603 1.0339 0.3717 0.035 Uiso 1 1 calc R . .
C2 C 0.5145(4) 1.1146(4) 0.3393(3) 0.0338(11) Uani 1 1 d . . .
H2 H 0.5123 1.1547 0.3883 0.041 Uiso 1 1 calc R . .
C3 C 0.4289(4) 1.1277(4) 0.2777(3) 0.0320(10) Uani 1 1 d . . .
H3 H 0.3671 1.1755 0.2848 0.038 Uiso 1 1 calc R . .
C4 C 0.4335(4) 1.0713(4) 0.2058(3) 0.0261(9) Uani 1 1 d . . .
H4 H 0.3750 1.0815 0.1636 0.031 Uiso 1 1 calc R . .
C4A C 0.5233(3) 0.9995(3) 0.1943(2) 0.0212(8) Uani 1 1 d . . .
C6 C 0.5949(3) 0.9107(3) 0.0769(2) 0.0211(8) Uani 1 1 d . . .
C7 C 0.7090(3) 0.9513(4) 0.1046(2) 0.0239(9) Uani 1 1 d . . .
H7A H 0.7568 0.9313 0.0643 0.029 Uiso 1 1 calc R . .
H7B H 0.7101 1.0394 0.1120 0.029 Uiso 1 1 calc R . .
C7A C 0.7507(3) 0.8913(3) 0.1808(2) 0.0223(9) Uani 1 1 d . . .
C7B C 0.8388(3) 0.8073(4) 0.1998(3) 0.0258(9) Uani 1 1 d . . .
C8 C 0.9141(3) 0.7548(4) 0.1565(3) 0.0351(11) Uani 1 1 d . . .
H8 H 0.9161 0.7754 0.1026 0.042 Uiso 1 1 calc R . .
C9 C 0.9858(4) 0.6717(5) 0.1951(3) 0.0420(13) Uani 1 1 d . . .
C10 C 0.9871(4) 0.6399(4) 0.2752(3) 0.0424(13) Uani 1 1 d . . .
H10 H 1.0381 0.5822 0.2991 0.051 Uiso 1 1 calc R . .
C11 C 0.9147(4) 0.6927(4) 0.3185(3) 0.0363(11) Uani 1 1 d . . .
H11 H 0.9150 0.6732 0.3728 0.044 Uiso 1 1 calc R . .
C11A C 0.8397(3) 0.7764(4) 0.2807(3) 0.0267(9) Uani 1 1 d . . .
C12A C 0.7029(3) 0.9073(4) 0.2484(2) 0.0225(9) Uani 1 1 d . . .
C12B C 0.6090(3) 0.9837(3) 0.2569(2) 0.0213(8) Uani 1 1 d . . .
C15 C 0.4544(4) 0.7529(4) -0.0740(3) 0.0309(10) Uani 1 1 d . . .
H15 H 0.5147 0.7384 -0.1020 0.037 Uiso 1 1 calc R . .
C16 C 0.3462(4) 0.7079(4) -0.1064(3) 0.0351(11) Uani 1 1 d . . .
C18 C 0.1660(5) 0.6769(5) -0.0932(3) 0.0486(13) Uani 1 1 d . . .
H18 H 0.1073 0.6832 -0.0627 0.058 Uiso 1 1 calc R . .
C19 C 0.1449(5) 0.6234(5) -0.1680(4) 0.0565(16) Uani 1 1 d . . .
H19 H 0.0737 0.5945 -0.1877 0.068 Uiso 1 1 calc R . .
C20 C 0.2287(6) 0.6137(7) -0.2121(4) 0.076(2) Uani 1 1 d . . .
H20 H 0.2168 0.5778 -0.2632 0.091 Uiso 1 1 calc R . .
C21 C 0.3315(5) 0.6568(6) -0.1814(3) 0.0559(16) Uani 1 1 d . . .
H21 H 0.3910 0.6514 -0.2113 0.067 Uiso 1 1 calc R . .
O1 O 0.2757(3) 0.8828(4) 0.0716(2) 0.0502(10) Uani 1 1 d D . .
H1A H 0.2878 0.8303 0.0385 0.060 Uiso 1 1 d RD . .
C22 C 0.1645(6) 0.9171(6) 0.0616(4) 0.0681(18) Uani 1 1 d . . .
H22A H 0.1263 0.8735 0.0996 0.102 Uiso 1 1 calc R . .
H22B H 0.1307 0.8981 0.0074 0.102 Uiso 1 1 calc R . .
H22C H 0.1591 1.0036 0.0708 0.102 Uiso 1 1 calc R . .
O2 O 0.7382(3) 0.7015(3) -0.03189(19) 0.0432(9) Uani 1 1 d . . .
H2A H 0.6964 0.7563 -0.0203 0.065 Uiso 1 1 calc R . .
C23 C 0.7300(6) 0.6003(5) 0.0189(3) 0.0575(17) Uani 1 1 d . . .
H23A H 0.7890 0.5434 0.0131 0.086 Uiso 1 1 calc R . .
H23B H 0.6589 0.5610 0.0041 0.086 Uiso 1 1 calc R . .
H23C H 0.7365 0.6273 0.0741 0.086 Uiso 1 1 calc R . .

loop_
_atom_site_aniso_label
_atom_site_aniso_U_11
_atom_site_aniso_U_22
_atom_site_aniso_U_33
_atom_site_aniso_U_23
_atom_site_aniso_U_13
_atom_site_aniso_U_12
Br1 0.0645(5) 0.0754(5) 0.1199(7) 0.0399(4) 0.0556(5) 0.0479(4)
N5 0.0252(18) 0.0229(17) 0.0184(17) 0.0010(14) 0.0031(14) 0.0020(14)
N12 0.0253(18) 0.0232(17) 0.0232(18) 0.0068(14) -0.0003(14) -0.0021(14)
N13 0.0325(19) 0.0247(18) 0.0200(18) 0.0036(15) 0.0064(14) 0.0045(15)
N14 0.033(2) 0.0260(18) 0.0204(18) 0.0001(15) 0.0022(15) 0.0050(15)
N17 0.037(2) 0.033(2) 0.037(2) 0.0030(18) -0.0064(18) 0.0001(17)
C1 0.034(2) 0.030(2) 0.021(2) -0.0007(18) 0.0006(18) -0.0034(19)
C2 0.047(3) 0.031(2) 0.026(2) -0.0074(19) 0.010(2) 0.004(2)
C3 0.040(3) 0.025(2) 0.033(2) -0.0012(19) 0.012(2) 0.0111(19)
C4 0.028(2) 0.024(2) 0.027(2) 0.0027(17) 0.0051(18) 0.0050(17)
C4A 0.027(2) 0.0144(18) 0.024(2) 0.0003(16) 0.0078(17) 0.0012(16)
C6 0.028(2) 0.0172(19) 0.019(2) 0.0051(16) 0.0066(16) 0.0064(16)
C7 0.023(2) 0.025(2) 0.026(2) 0.0059(17) 0.0081(17) 0.0065(16)
C7A 0.021(2) 0.0176(19) 0.028(2) 0.0066(16) 0.0033(17) 0.0007(15)
C7B 0.022(2) 0.019(2) 0.036(2) 0.0051(18) 0.0028(18) -0.0006(16)
C8 0.026(2) 0.032(2) 0.050(3) 0.014(2) 0.013(2) 0.0067(19)
C9 0.028(2) 0.034(3) 0.067(4) 0.013(2) 0.015(2) 0.011(2)
C10 0.029(2) 0.026(2) 0.070(4) 0.014(2) -0.002(2) 0.0033(19)
C11 0.027(2) 0.028(2) 0.051(3) 0.015(2) -0.005(2) -0.0035(19)
C11A 0.022(2) 0.020(2) 0.037(2) 0.0057(18) -0.0016(18) -0.0040(16)
C12A 0.019(2) 0.021(2) 0.026(2) 0.0037(16) -0.0001(16) -0.0022(15)
C12B 0.024(2) 0.0190(19) 0.022(2) 0.0020(16) 0.0042(16) 0.0012(16)
C15 0.048(3) 0.023(2) 0.022(2) 0.0027(18) 0.007(2) 0.012(2)
C16 0.048(3) 0.021(2) 0.035(3) -0.0020(19) 0.001(2) 0.013(2)
C18 0.043(3) 0.042(3) 0.056(3) 0.006(3) -0.007(3) 0.004(2)
C19 0.047(3) 0.044(3) 0.070(4) -0.017(3) -0.023(3) 0.011(3)
C20 0.059(4) 0.084(5) 0.077(5) -0.054(4) -0.018(4) 0.026(4)
C21 0.054(4) 0.058(4) 0.052(3) -0.029(3) -0.006(3) 0.017(3)
O1 0.038(2) 0.062(2) 0.051(2) -0.0204(19) 0.0101(17) -0.0020(18)
C22 0.068(4) 0.069(4) 0.072(4) 0.005(4) 0.027(4) 0.007(3)
O2 0.052(2) 0.050(2) 0.0273(17) -0.0048(16) 0.0056(15) 0.0231(17)
C23 0.093(5) 0.044(3) 0.032(3) -0.003(2) -0.005(3) 0.025(3)

loop_
_atom_type_symbol
_atom_type_description
_atom_type_scat_dispersion_real
_atom_type_scat_dispersion_imag
_atom_type_scat_source
C C 0.0033 0.0016 'International Tables Vol C Tables 4.2.6.8 and 6.1.1.4'
H H 0.0000 0.0000 'International Tables Vol C Tables 4.2.6.8 and 6.1.1.4'
N N 0.0061 0.0033 'International Tables Vol C Tables 4.2.6.8 and 6.1.1.4'
O O 0.0106 0.0060 'International Tables Vol C Tables 4.2.6.8 and 6.1.1.4'
Br Br -0.2901 2.4595 'International Tables Vol C Tables 4.2.6.8 and 6.1.1.4'

loop_
_geom_angle_atom_site_label_1
_geom_angle_atom_site_label_2
_geom_angle_atom_site_label_3
_geom_angle
_geom_angle_site_symmetry_1
_geom_angle_site_symmetry_3
_geom_angle_publ_flag
C6 N5 C4A 129.0(4) . . ?
C6 N5 H5 115.5 . . ?
C4A N5 H5 115.5 . . ?
C11A N12 C12A 108.5(3) . . ?
C11A N12 H12 125.8 . . ?
C12A N12 H12 125.8 . . ?
C6 N13 N14 113.0(3) . . ?
C15 N14 N13 112.8(4) . . ?
C18 N17 C16 117.0(5) . . ?
C2 C1 C12B 121.7(4) . . ?
C2 C1 H1 119.1 . . ?
C12B C1 H1 119.1 . . ?
C1 C2 C3 119.6(4) . . ?
C1 C2 H2 120.2 . . ?
C3 C2 H2 120.2 . . ?
C4 C3 C2 120.0(4) . . ?
C4 C3 H3 120.0 . . ?
C2 C3 H3 120.0 . . ?
C3 C4 C4A 120.9(4) . . ?
C3 C4 H4 119.5 . . ?
C4A C4 H4 119.5 . . ?
C4 C4A C12B 119.4(4) . . ?
C4 C4A N5 115.8(4) . . ?
C12B C4A N5 124.6(3) . . ?
N13 C6 N5 124.2(4) . . ?
N13 C6 C7 117.1(4) . . ?
N5 C6 C7 118.8(4) . . ?
C7A C7 C6 109.7(3) . . ?
C7A C7 H7A 109.7 . . ?
C6 C7 H7A 109.7 . . ?
C7A C7 H7B 109.7 . . ?
C6 C7 H7B 109.7 . . ?
H7A C7 H7B 108.2 . . ?
C12A C7A C7B 107.1(4) . . ?
C12A C7A C7 122.4(4) . . ?
C7B C7A C7 130.4(4) . . ?
C8 C7B C11A 119.8(4) . . ?
C8 C7B C7A 133.9(4) . . ?
C11A C7B C7A 106.3(4) . . ?
C9 C8 C7B 117.3(5) . . ?
C9 C8 H8 121.4 . . ?
C7B C8 H8 121.4 . . ?
C8 C9 C10 123.4(5) . . ?
C8 C9 Br1 118.3(4) . . ?
C10 C9 Br1 118.3(4) . . ?
C11 C10 C9 119.6(4) . . ?
C11 C10 H10 120.2 . . ?
C9 C10 H10 120.2 . . ?
C10 C11 C11A 118.5(5) . . ?
C10 C11 H11 120.8 . . ?
C11A C11 H11 120.8 . . ?
N12 C11A C11 130.0(4) . . ?
N12 C11A C7B 108.6(3) . . ?
C11 C11A C7B 121.4(4) . . ?
C7A C12A N12 109.6(4) . . ?
C7A C12A C12B 126.6(4) . . ?
N12 C12A C12B 123.9(4) . . ?
C4A C12B C1 118.3(4) . . ?
C4A C12B C12A 121.4(4) . . ?
C1 C12B C12A 120.3(4) . . ?
N14 C15 C16 121.6(4) . . ?
N14 C15 H15 119.2 . . ?
C16 C15 H15 119.2 . . ?
N17 C16 C21 122.6(5) . . ?
N17 C16 C15 118.4(4) . . ?
C21 C16 C15 119.0(5) . . ?
N17 C18 C19 123.8(6) . . ?
N17 C18 H18 118.1 . . ?
C19 C18 H18 118.1 . . ?
C20 C19 C18 118.5(6) . . ?
C20 C19 H19 120.7 . . ?
C18 C19 H19 120.7 . . ?
C19 C20 C21 119.1(6) . . ?
C19 C20 H20 120.5 . . ?
C21 C20 H20 120.5 . . ?
C16 C21 C20 119.0(6) . . ?
C16 C21 H21 120.5 . . ?
C20 C21 H21 120.5 . . ?
C22 O1 H1A 111.6 . . ?
O1 C22 H22A 109.5 . . ?
O1 C22 H22B 109.5 . . ?
H22A C22 H22B 109.5 . . ?
O1 C22 H22C 109.5 . . ?
H22A C22 H22C 109.5 . . ?
H22B C22 H22C 109.5 . . ?
C23 O2 H2A 109.5 . . ?
O2 C23 H23A 109.5 . . ?
O2 C23 H23B 109.5 . . ?
H23A C23 H23B 109.5 . . ?
O2 C23 H23C 109.5 . . ?
H23A C23 H23C 109.5 . . ?
H23B C23 H23C 109.5 . . ?

loop_
_geom_bond_atom_site_label_1
_geom_bond_atom_site_label_2
_geom_bond_distance
_geom_bond_site_symmetry_2
_geom_bond_publ_flag
Br1 C9 1.906(5) . ?
N5 C6 1.358(5) . ?
N5 C4A 1.410(5) . ?
N5 H5 0.8800 . ?
N12 C11A 1.370(6) . ?
N12 C12A 1.388(5) . ?
N12 H12 0.8800 . ?
N13 C6 1.309(5) . ?
N13 N14 1.399(5) . ?
N14 C15 1.274(6) . ?
N17 C18 1.329(7) . ?
N17 C16 1.352(6) . ?
C1 C2 1.374(6) . ?
C1 C12B 1.407(6) . ?
C1 H1 0.9500 . ?
C2 C3 1.387(7) . ?
C2 H2 0.9500 . ?
C3 C4 1.384(6) . ?
C3 H3 0.9500 . ?
C4 C4A 1.400(6) . ?
C4 H4 0.9500 . ?
C4A C12B 1.403(6) . ?
C6 C7 1.489(6) . ?
C7 C7A 1.485(6) . ?
C7 H7A 0.9900 . ?
C7 H7B 0.9900 . ?
C7A C12A 1.374(6) . ?
C7A C7B 1.436(6) . ?
C7B C8 1.390(6) . ?
C7B C11A 1.417(6) . ?
C8 C9 1.382(6) . ?
C8 H8 0.9500 . ?
C9 C10 1.406(8) . ?
C10 C11 1.366(7) . ?
C10 H10 0.9500 . ?
C11 C11A 1.404(6) . ?
C11 H11 0.9500 . ?
C12A C12B 1.458(6) . ?
C15 C16 1.458(7) . ?
C15 H15 0.9500 . ?
C16 C21 1.386(7) . ?
C18 C19 1.398(8) . ?
C18 H18 0.9500 . ?
C19 C20 1.361(10) . ?
C19 H19 0.9500 . ?
C20 C21 1.386(9) . ?
C20 H20 0.9500 . ?
C21 H21 0.9500 . ?
O1 C22 1.409(8) . ?
O1 H1A 0.8400 . ?
C22 H22A 0.9800 . ?
C22 H22B 0.9800 . ?
C22 H22C 0.9800 . ?
O2 C23 1.433(7) . ?
O2 H2A 0.8400 . ?
C23 H23A 0.9800 . ?
C23 H23B 0.9800 . ?
C23 H23C 0.9800 . ?

loop_
_geom_torsion_atom_site_label_1
_geom_torsion_atom_site_label_2
_geom_torsion_atom_site_label_3
_geom_torsion_atom_site_label_4
_geom_torsion
_geom_torsion_site_symmetry_1
_geom_torsion_site_symmetry_2
_geom_torsion_site_symmetry_3
_geom_torsion_site_symmetry_4
_geom_torsion_publ_flag
C6 N13 N14 C15 178.9(4) . . . . ?
C12B C1 C2 C3 0.8(7) . . . . ?
C1 C2 C3 C4 -1.4(7) . . . . ?
C2 C3 C4 C4A 0.7(7) . . . . ?
C3 C4 C4A C12B 0.7(6) . . . . ?
C3 C4 C4A N5 174.9(4) . . . . ?
C6 N5 C4A C4 146.5(4) . . . . ?
C6 N5 C4A C12B -39.7(6) . . . . ?
N14 N13 C6 N5 -1.5(5) . . . . ?
N14 N13 C6 C7 177.9(3) . . . . ?
C4A N5 C6 N13 176.8(4) . . . . ?
C4A N5 C6 C7 -2.6(6) . . . . ?
N13 C6 C7 C7A -114.8(4) . . . . ?
N5 C6 C7 C7A 64.7(5) . . . . ?
C6 C7 C7A C12A -62.2(5) . . . . ?
C6 C7 C7A C7B 115.2(5) . . . . ?
C12A C7A C7B C8 178.4(5) . . . . ?
C7 C7A C7B C8 0.7(8) . . . . ?
C12A C7A C7B C11A -0.3(4) . . . . ?
C7 C7A C7B C11A -178.0(4) . . . . ?
C11A C7B C8 C9 1.4(7) . . . . ?
C7A C7B C8 C9 -177.1(5) . . . . ?
C7B C8 C9 C10 -1.2(8) . . . . ?
C7B C8 C9 Br1 178.7(3) . . . . ?
C8 C9 C10 C11 0.0(8) . . . . ?
Br1 C9 C10 C11 -179.8(4) . . . . ?
C9 C10 C11 C11A 0.8(7) . . . . ?
C12A N12 C11A C11 -177.5(4) . . . . ?
C12A N12 C11A C7B 1.3(4) . . . . ?
C10 C11 C11A N12 178.1(4) . . . . ?
C10 C11 C11A C7B -0.6(6) . . . . ?
C8 C7B C11A N12 -179.5(4) . . . . ?
C7A C7B C11A N12 -0.6(4) . . . . ?
C8 C7B C11A C11 -0.6(6) . . . . ?
C7A C7B C11A C11 178.3(4) . . . . ?
C7B C7A C12A N12 1.1(5) . . . . ?
C7 C7A C12A N12 179.0(4) . . . . ?
C7B C7A C12A C12B -179.1(4) . . . . ?
C7 C7A C12A C12B -1.2(6) . . . . ?
C11A N12 C12A C7A -1.5(5) . . . . ?
C11A N12 C12A C12B 178.7(4) . . . . ?
C4 C4A C12B C1 -1.3(6) . . . . ?
N5 C4A C12B C1 -175.0(4) . . . . ?
C4 C4A C12B C12A 178.4(4) . . . . ?
N5 C4A C12B C12A 4.8(6) . . . . ?
C2 C1 C12B C4A 0.6(6) . . . . ?
C2 C1 C12B C12A -179.1(4) . . . . ?
C7A C12A C12B C4A 34.5(6) . . . . ?
N12 C12A C12B C4A -145.7(4) . . . . ?
C7A C12A C12B C1 -145.8(4) . . . . ?
N12 C12A C12B C1 34.0(6) . . . . ?
N13 N14 C15 C16 -178.6(4) . . . . ?
C18 N17 C16 C21 1.4(7) . . . . ?
C18 N17 C16 C15 -179.6(4) . . . . ?
N14 C15 C16 N17 -6.1(6) . . . . ?
N14 C15 C16 C21 172.9(5) . . . . ?
C16 N17 C18 C19 -0.9(8) . . . . ?
N17 C18 C19 C20 0.2(9) . . . . ?
C18 C19 C20 C21 0.1(10) . . . . ?
N17 C16 C21 C20 -1.2(9) . . . . ?
C15 C16 C21 C20 179.8(6) . . . . ?
C19 C20 C21 C16 0.4(10) . . . . ?

loop_
_cod_related_entry_id
_cod_related_entry_database
_cod_related_entry_code
1 ChemSpider 30660948
